data_4516899
loop_
_publ_author_name
'Kumar, Anuj'
'Naaz, Afsana'
'Prakasham, A. P.'
'Gangwar, Manoj Kumar'
'Butcher, Raymond J.'
'Panda, Dulal'
'Ghosh, Prasenjit'

_publ_section_title
;
 Potent Anticancer Activity with High Selectivity of a Chiral Palladium
 N-Heterocyclic Carbene Complex.
;
_journal_issue 8
_journal_name_full 'ACS omega'
_journal_page_first 4632
_journal_page_last 4646
_journal_paper_doi 10.1021/acsomega.7b00688
_journal_volume 2
_journal_year 2017
_chemical_absolute_configuration ad
_chemical_formula_moiety 'C32 H50 F6 N6 O4 Pd'
_chemical_formula_sum 'C32 H50 F6 N6 O4 Pd'
_chemical_formula_weight 803.18
_space_group_crystal_system monoclinic
_space_group_IT_number 4
_space_group_name_Hall 'P 2yb'
_space_group_name_H-M_alt 'P 1 21 1'
_atom_sites_solution_hydrogens geom
_atom_sites_solution_primary direct
_atom_sites_solution_secondary difmap
_audit_creation_date 2017-07-09
_audit_creation_method
;
Olex2 1.2-alpha
(compiled 2015.10.28 svn.r3245 for OlexSys, GUI svn.r5128)
;
_cell_angle_alpha 90
_cell_angle_beta 92.303(3)
_cell_angle_gamma 90
_cell_formula_units_Z 2
_cell_length_a 10.561(2)
_cell_length_b 11.169(2)
_cell_length_c 16.133(3)
_cell_measurement_reflns_used 6953
_cell_measurement_temperature 100(2)
_cell_measurement_theta_max 29.20
_cell_measurement_theta_min 4.80
_cell_volume 1901.4(6)
_computing_cell_refinement 'Rigaku CrystalClear'
_computing_data_collection 'Rigaku CrystalClear'
_computing_data_reduction 'Rigaku CrystalClear'
_computing_molecular_graphics 'Olex2 (Dolomanov et al., 2009)'
_computing_publication_material 'Olex2 (Dolomanov et al., 2009)'
_computing_structure_refinement 'ShelXL (Sheldrick, 2015)'
_computing_structure_solution 'Rigaku SHELXTL (Sheldrick, 2008)'
_diffrn_ambient_temperature 100.15
_diffrn_measured_fraction_theta_full 0.985
_diffrn_measured_fraction_theta_max 0.987
_diffrn_measurement_device_type 'Rigaku CCD'
_diffrn_measurement_method '\w scans'
_diffrn_radiation_type MoK\a
_diffrn_radiation_wavelength 0.7107
_diffrn_reflns_av_R_equivalents 0.0511
_diffrn_reflns_av_unetI/netI 0.0680
_diffrn_reflns_Laue_measured_fraction_full 0.985
_diffrn_reflns_Laue_measured_fraction_max 0.987
_diffrn_reflns_limit_h_max 14
_diffrn_reflns_limit_h_min -14
_diffrn_reflns_limit_k_max 15
_diffrn_reflns_limit_k_min -15
_diffrn_reflns_limit_l_max 21
_diffrn_reflns_limit_l_min -22
_diffrn_reflns_number 26732
_diffrn_reflns_point_group_measured_fraction_full 0.985
_diffrn_reflns_point_group_measured_fraction_max 0.983
_diffrn_reflns_theta_full 25.241
_diffrn_reflns_theta_max 29.203
_diffrn_reflns_theta_min 4.802
_diffrn_source 'fine-focus sealed tube'
_exptl_absorpt_coefficient_mu 0.559
_exptl_absorpt_correction_T_max 0.9462
_exptl_absorpt_correction_T_min 0.9109
_exptl_absorpt_correction_type multi-scan
_exptl_absorpt_process_details CrystalClear
_exptl_crystal_colour colorless
_exptl_crystal_density_diffrn 1.403
_exptl_crystal_density_method 'not measured'
_exptl_crystal_description prism
_exptl_crystal_F_000 832
_exptl_crystal_size_max 0.17
_exptl_crystal_size_mid 0.16
_exptl_crystal_size_min 0.1
_refine_diff_density_max 0.999
_refine_diff_density_min -0.790
_refine_diff_density_rms 0.078
_refine_ls_abs_structure_details
;
 Flack x determined using 3574 quotients [(I+)-(I-)]/[(I+)+(I-)]
 (Parsons, Flack and Wagner, Acta Cryst. B69 (2013) 249-259).
;
_refine_ls_abs_structure_Flack -0.035(14)
_refine_ls_extinction_method none
_refine_ls_goodness_of_fit_ref 1.030
_refine_ls_hydrogen_treatment constr
_refine_ls_matrix_type full
_refine_ls_number_parameters 450
_refine_ls_number_reflns 10091
_refine_ls_number_restraints 1
_refine_ls_restrained_S_all 1.030
_refine_ls_R_factor_all 0.0443
_refine_ls_R_factor_gt 0.0397
_refine_ls_shift/su_max 0.001
_refine_ls_shift/su_mean 0.000
_refine_ls_structure_factor_coef Fsqd
_refine_ls_weighting_details 'w=1/[\s^2^(Fo^2^)+(0.0331P)^2^+0.1791P] where P=(Fo^2^+2Fc^2^)/3'
_refine_ls_weighting_scheme calc
_refine_ls_wR_factor_gt 0.0793
_refine_ls_wR_factor_ref 0.0829
_reflns_Friedel_coverage 0.898
_reflns_Friedel_fraction_full 0.984
_reflns_Friedel_fraction_max 0.978
_reflns_number_gt 9292
_reflns_number_total 10091
_reflns_threshold_expression 'I > 2\s(I)'
_cod_data_source_file ao7b00688_si_002.cif
_cod_data_source_block 1S2S5R-1c_PG-AK-9-97
_cod_database_code 4516899
_shelx_space_group_comment
;
The symmetry employed for this shelxl refinement is uniquely defined
by the following loop, which should always be used as a source of
symmetry information in preference to the above space-group names.
They are only intended as comments.
;
_shelx_estimated_absorpt_t_max 0.946
_shelx_estimated_absorpt_t_min 0.911
_exptl_absorpt_special_details
;
Department of Chemistry
University of Anywhere
Sometown
Somewhere, UK
;
_olex2_refinement_description
;
1. Fixed Uiso
 At 1.2 times of:
  All C(H) groups, All C(H,H) groups
 At 1.5 times of:
  All C(H,H,H) groups
2.a Ternary CH refined with riding coordinates:
 C5(H5), C7(H7), C11(H11), C12(H12), C19(H19), C21(H21), C25(H25), C26(H26)
2.b Secondary CH2 refined with riding coordinates:
 C3(H3A,H3B), C6(H6A,H6B), C9(H9A,H9B), C10(H10A,H10B), C17(H17A,H17B),
 C20(H20A,H20B), C23(H23A,H23B), C24(H24A,H24B)
2.c Aromatic/amide H refined with riding coordinates:
 C2(H2), C16(H16)
2.d Idealised Me refined as rotating group:
 C4(H4A,H4B,H4C), C8(H8A,H8B,H8C), C13(H13A,H13B,H13C), C14(H14A,H14B,H14C),
 C18(H18A,H18B,H18C), C22(H22A,H22B,H22C), C27(H27A,H27B,H27C), C28(H28A,H28B,
 H28C)
;
_shelx_shelxl_version_number 2014/7
_olex2_submission_special_instructions 'No special instructions were received'

loop_
_space_group_symop_operation_xyz
'x, y, z'
'-x, y+1/2, -z'

loop_
_atom_site_label
_atom_site_type_symbol
_atom_site_fract_x
_atom_site_fract_y
_atom_site_fract_z
_atom_site_U_iso_or_equiv
_atom_site_adp_type
_atom_site_occupancy
_atom_site_site_symmetry_order
_atom_site_calc_flag
_atom_site_refinement_flags_posn
Pd1 Pd -0.97689(2) -0.61184(4) -0.25708(2) 0.01397(7) Uani 1 1 d .
F1 F -1.3857(3) -0.7140(3) -0.1765(3) 0.0658(12) Uani 1 1 d .
F2 F -1.3152(4) -0.8130(5) -0.0726(2) 0.0949(19) Uani 1 1 d .
F3 F -1.3013(4) -0.8796(4) -0.1923(3) 0.0849(16) Uani 1 1 d .
F4 F -0.6540(3) -0.3467(3) -0.27616(19) 0.0405(8) Uani 1 1 d .
F5 F -0.6611(3) -0.3300(3) -0.40760(18) 0.0445(8) Uani 1 1 d .
F6 F -0.5702(3) -0.4820(3) -0.3503(2) 0.0498(9) Uani 1 1 d .
O1 O -1.1466(3) -0.6817(3) -0.22770(17) 0.0176(6) Uani 1 1 d .
O2 O -0.8679(3) -0.4646(4) -0.4101(2) 0.0372(9) Uani 1 1 d .
O3 O -1.0884(3) -0.7238(4) -0.0952(2) 0.0380(9) Uani 1 1 d .
O4 O -0.8074(3) -0.5401(3) -0.28525(17) 0.0182(6) Uani 1 1 d .
N1 N -0.9097(3) -0.4350(3) -0.1188(2) 0.0166(7) Uani 1 1 d .
N2 N -1.0676(3) -0.3076(3) -0.1124(2) 0.0203(7) Uani 1 1 d .
N3 N -1.0901(3) -0.3942(3) -0.1727(2) 0.0158(7) Uani 1 1 d .
N4 N -1.0406(3) -0.7987(3) -0.3921(2) 0.0170(7) Uani 1 1 d .
N5 N -0.8764(4) -0.9208(3) -0.3933(2) 0.0236(8) Uani 1 1 d .
N6 N -0.8578(3) -0.8301(3) -0.3364(2) 0.0181(7) Uani 1 1 d .
C1 C -0.9961(4) -0.4726(4) -0.1782(2) 0.0153(8) Uani 1 1 d .
C2 C -0.9574(4) -0.3359(4) -0.0808(2) 0.0192(8) Uani 1 1 d .
H2 H -0.9148 -0.2935 -0.0369 0.023 Uiso 1 1 calc R
C3 C -0.7902(4) -0.4943(4) -0.0928(3) 0.0202(9) Uani 1 1 d .
H3A H -0.7272 -0.4328 -0.0752 0.024 Uiso 1 1 calc R
H3B H -0.7567 -0.5380 -0.1406 0.024 Uiso 1 1 calc R
C4 C -0.8077(5) -0.5808(4) -0.0222(3) 0.0349(13) Uani 1 1 d .
H4A H -0.8718 -0.6406 -0.0388 0.052 Uiso 1 1 calc GR
H4B H -0.8357 -0.5370 0.0264 0.052 Uiso 1 1 calc GR
H4C H -0.7272 -0.6210 -0.0084 0.052 Uiso 1 1 calc GR
C5 C -1.2098(4) -0.3946(4) -0.2232(3) 0.0181(8) Uani 1 1 d .
H5 H -1.2081 -0.4673 -0.2593 0.022 Uiso 1 1 calc R
C6 C -1.3230(5) -0.4091(5) -0.1672(3) 0.0253(10) Uani 1 1 d .
H6A H -1.3025 -0.4718 -0.1254 0.030 Uiso 1 1 calc R
H6B H -1.3971 -0.4370 -0.2014 0.030 Uiso 1 1 calc R
C7 C -1.3595(4) -0.2939(5) -0.1218(3) 0.0268(10) Uani 1 1 d .
H7 H -1.2893 -0.2737 -0.0808 0.032 Uiso 1 1 calc R
C8 C -1.4806(5) -0.3121(6) -0.0743(4) 0.0428(14) Uani 1 1 d .
H8A H -1.5515 -0.3291 -0.1136 0.064 Uiso 1 1 calc GR
H8B H -1.4988 -0.2393 -0.0430 0.064 Uiso 1 1 calc GR
H8C H -1.4691 -0.3795 -0.0358 0.064 Uiso 1 1 calc GR
C9 C -1.3746(4) -0.1899(5) -0.1828(3) 0.0292(10) Uani 1 1 d .
H9A H -1.4489 -0.2052 -0.2206 0.035 Uiso 1 1 calc R
H9B H -1.3912 -0.1156 -0.1515 0.035 Uiso 1 1 calc R
C10 C -1.2582(4) -0.1716(4) -0.2339(3) 0.0234(9) Uani 1 1 d .
H10A H -1.1851 -0.1490 -0.1968 0.028 Uiso 1 1 calc R
H10B H -1.2740 -0.1055 -0.2739 0.028 Uiso 1 1 calc R
C11 C -1.2267(4) -0.2864(4) -0.2810(3) 0.0191(8) Uani 1 1 d .
H11 H -1.3048 -0.3044 -0.3159 0.023 Uiso 1 1 calc R
C12 C -1.1205(4) -0.2738(4) -0.3433(3) 0.0243(9) Uani 1 1 d .
H12 H -1.0930 -0.3565 -0.3581 0.029 Uiso 1 1 calc R
C13 C -1.0031(4) -0.2068(5) -0.3104(3) 0.0323(11) Uani 1 1 d .
H13A H -1.0252 -0.1231 -0.2999 0.048 Uiso 1 1 calc GR
H13B H -0.9374 -0.2102 -0.3515 0.048 Uiso 1 1 calc GR
H13C H -0.9714 -0.2440 -0.2586 0.048 Uiso 1 1 calc GR
C14 C -1.1713(5) -0.2139(6) -0.4235(3) 0.0364(12) Uani 1 1 d .
H14A H -1.2398 -0.2626 -0.4487 0.055 Uiso 1 1 calc GR
H14B H -1.1027 -0.2067 -0.4624 0.055 Uiso 1 1 calc GR
H14C H -1.2037 -0.1340 -0.4108 0.055 Uiso 1 1 calc GR
C15 C -0.9555(4) -0.7536(4) -0.3340(2) 0.0165(8) Uani 1 1 d .
C16 C -0.9885(4) -0.8976(4) -0.4257(3) 0.0226(9) Uani 1 1 d .
H16 H -1.0293 -0.9445 -0.4681 0.027 Uiso 1 1 calc R
C17 C -1.1686(4) -0.7529(4) -0.4133(3) 0.0210(9) Uani 1 1 d .
H17A H -1.2171 -0.7476 -0.3621 0.025 Uiso 1 1 calc R
H17B H -1.2130 -0.8101 -0.4512 0.025 Uiso 1 1 calc R
C18 C -1.1662(4) -0.6309(4) -0.4541(3) 0.0292(11) Uani 1 1 d .
H18A H -1.1264 -0.6374 -0.5078 0.044 Uiso 1 1 calc GR
H18B H -1.1177 -0.5751 -0.4184 0.044 Uiso 1 1 calc GR
H18C H -1.2531 -0.6013 -0.4627 0.044 Uiso 1 1 calc GR
C19 C -0.7409(4) -0.8243(4) -0.2813(3) 0.0209(9) Uani 1 1 d .
H19 H -0.7052 -0.7418 -0.2861 0.025 Uiso 1 1 calc R
C20 C -0.7763(4) -0.8419(4) -0.1906(3) 0.0227(9) Uani 1 1 d .
H20A H -0.7023 -0.8208 -0.1538 0.027 Uiso 1 1 calc R
H20B H -0.8460 -0.7863 -0.1781 0.027 Uiso 1 1 calc R
C21 C -0.8173(5) -0.9693(4) -0.1714(3) 0.0254(10) Uani 1 1 d .
H21 H -0.8945 -0.9884 -0.2070 0.030 Uiso 1 1 calc R
C22 C -0.8512(5) -0.9799(5) -0.0808(3) 0.0384(13) Uani 1 1 d .
H22A H -0.7765 -0.9616 -0.0451 0.058 Uiso 1 1 calc GR
H22B H -0.8797 -1.0617 -0.0697 0.058 Uiso 1 1 calc GR
H22C H -0.9192 -0.9234 -0.0693 0.058 Uiso 1 1 calc GR
C23 C -0.7117(5) -1.0566(4) -0.1932(3) 0.0289(10) Uani 1 1 d .
H23A H -0.7408 -1.1396 -0.1843 0.035 Uiso 1 1 calc R
H23B H -0.6367 -1.0423 -0.1557 0.035 Uiso 1 1 calc R
C24 C -0.6733(4) -1.0427(4) -0.2834(3) 0.0248(10) Uani 1 1 d .
H24A H -0.7448 -1.0681 -0.3209 0.030 Uiso 1 1 calc R
H24B H -0.6006 -1.0961 -0.2933 0.030 Uiso 1 1 calc R
C25 C -0.6365(4) -0.9133(4) -0.3046(3) 0.0213(9) Uani 1 1 d .
H25 H -0.5624 -0.8942 -0.2664 0.026 Uiso 1 1 calc R
C26 C -0.5872(5) -0.8990(4) -0.3926(3) 0.0253(10) Uani 1 1 d .
H26 H -0.6545 -0.9268 -0.4335 0.030 Uiso 1 1 calc R
C27 C -0.4682(5) -0.9750(5) -0.4034(3) 0.0377(12) Uani 1 1 d .
H27A H -0.4037 -0.9533 -0.3607 0.057 Uiso 1 1 calc GR
H27B H -0.4353 -0.9604 -0.4585 0.057 Uiso 1 1 calc GR
H27C H -0.4897 -1.0600 -0.3981 0.057 Uiso 1 1 calc GR
C28 C -0.5552(5) -0.7687(5) -0.4120(3) 0.0335(11) Uani 1 1 d .
H28A H -0.6331 -0.7209 -0.4140 0.050 Uiso 1 1 calc GR
H28B H -0.5155 -0.7644 -0.4658 0.050 Uiso 1 1 calc GR
H28C H -0.4966 -0.7372 -0.3687 0.050 Uiso 1 1 calc GR
C29 C -0.7963(4) -0.4780(4) -0.3501(3) 0.0183(8) Uani 1 1 d .
C30 C -0.6687(4) -0.4090(4) -0.3467(3) 0.0233(9) Uani 1 1 d .
C31 C -1.1607(4) -0.7229(4) -0.1555(3) 0.0197(8) Uani 1 1 d .
C32 C -1.2938(5) -0.7802(5) -0.1474(3) 0.0286(11) Uani 1 1 d .

loop_
_atom_site_aniso_label
_atom_site_aniso_U_11
_atom_site_aniso_U_22
_atom_site_aniso_U_33
_atom_site_aniso_U_23
_atom_site_aniso_U_13
_atom_site_aniso_U_12
Pd1 0.01612(12) 0.01284(12) 0.01277(11) -0.00039(14) -0.00175(8) 0.00029(15)
F1 0.0241(17) 0.048(2) 0.125(4) 0.028(2) -0.0080(19) -0.0074(15)
F2 0.048(2) 0.193(6) 0.044(2) 0.044(3) 0.0069(18) -0.042(3)
F3 0.070(3) 0.053(3) 0.134(4) -0.044(3) 0.042(3) -0.037(2)
F4 0.0495(19) 0.0429(19) 0.0292(15) -0.0089(14) 0.0020(14) -0.0265(16)
F5 0.049(2) 0.051(2) 0.0328(16) 0.0189(15) -0.0020(15) -0.0202(16)
F6 0.0201(15) 0.0374(18) 0.092(3) -0.0047(19) 0.0025(16) 0.0020(13)
O1 0.0162(14) 0.0191(15) 0.0175(13) 0.0027(12) -0.0016(11) -0.0058(12)
O2 0.0311(18) 0.057(3) 0.0228(16) 0.0144(17) -0.0114(14) -0.0097(17)
O3 0.0333(19) 0.058(2) 0.0224(16) 0.0162(16) -0.0086(14) -0.0100(18)
O4 0.0176(14) 0.0201(15) 0.0168(13) 0.0033(12) -0.0011(11) -0.0014(12)
N1 0.0168(16) 0.0197(18) 0.0130(15) -0.0016(14) -0.0044(13) 0.0000(14)
N2 0.0249(19) 0.0186(18) 0.0173(16) -0.0069(15) -0.0018(14) 0.0002(15)
N3 0.0168(16) 0.0154(17) 0.0146(15) -0.0043(13) -0.0056(13) -0.0020(13)
N4 0.0195(17) 0.0161(17) 0.0148(15) -0.0006(13) -0.0058(13) -0.0008(14)
N5 0.027(2) 0.0218(19) 0.0211(17) -0.0066(15) -0.0057(15) 0.0042(16)
N6 0.0217(18) 0.0162(17) 0.0161(16) -0.0019(14) -0.0035(14) 0.0013(14)
C1 0.019(2) 0.0158(19) 0.0112(17) 0.0001(15) 0.0000(15) -0.0022(16)
C2 0.021(2) 0.022(2) 0.0153(18) -0.0017(17) -0.0021(16) -0.0020(17)
C3 0.0150(19) 0.026(2) 0.0192(19) 0.0014(18) -0.0047(15) 0.0010(17)
C4 0.032(3) 0.037(3) 0.035(2) 0.013(2) -0.010(2) 0.003(2)
C5 0.019(2) 0.016(2) 0.0189(18) -0.0037(16) -0.0021(16) 0.0011(16)
C6 0.026(2) 0.022(2) 0.028(2) 0.002(2) 0.000(2) -0.007(2)
C7 0.020(2) 0.035(3) 0.025(2) -0.006(2) 0.0028(18) -0.0041(19)
C8 0.029(3) 0.054(4) 0.046(3) -0.009(3) 0.010(2) -0.002(3)
C9 0.027(2) 0.029(2) 0.032(2) -0.009(2) -0.0005(19) 0.008(2)
C10 0.027(2) 0.018(2) 0.025(2) -0.0008(18) -0.0044(18) 0.0054(18)
C11 0.020(2) 0.018(2) 0.0191(19) -0.0014(16) -0.0046(16) 0.0021(16)
C12 0.028(2) 0.023(2) 0.022(2) -0.0036(18) 0.0001(18) 0.0016(18)
C13 0.027(2) 0.041(3) 0.029(2) 0.002(2) 0.0008(19) -0.007(2)
C14 0.033(3) 0.051(3) 0.025(2) 0.004(2) -0.002(2) -0.001(2)
C15 0.020(2) 0.0159(19) 0.0131(17) 0.0012(16) -0.0020(15) -0.0024(16)
C16 0.029(2) 0.017(2) 0.021(2) -0.0077(17) -0.0044(17) 0.0020(18)
C17 0.017(2) 0.025(2) 0.0198(19) 0.0016(18) -0.0045(16) -0.0017(17)
C18 0.029(2) 0.024(3) 0.034(2) 0.002(2) -0.0077(17) 0.004(2)
C19 0.021(2) 0.019(2) 0.022(2) -0.0012(17) -0.0090(17) 0.0000(17)
C20 0.025(2) 0.021(2) 0.022(2) -0.0042(17) -0.0076(17) 0.0098(18)
C21 0.029(2) 0.026(2) 0.021(2) -0.0002(19) -0.0023(18) 0.0066(19)
C22 0.051(3) 0.037(3) 0.028(3) 0.006(2) 0.009(2) 0.008(3)
C23 0.036(3) 0.022(2) 0.028(2) 0.0022(19) 0.002(2) 0.006(2)
C24 0.028(2) 0.019(2) 0.027(2) -0.0015(19) -0.0019(18) 0.0060(19)
C25 0.018(2) 0.023(2) 0.023(2) 0.0017(18) -0.0031(17) 0.0038(18)
C26 0.027(2) 0.027(2) 0.022(2) 0.0009(19) -0.0024(18) 0.003(2)
C27 0.036(3) 0.039(3) 0.038(3) 0.001(2) 0.012(2) 0.010(2)
C28 0.038(3) 0.037(3) 0.026(2) 0.005(2) 0.003(2) 0.000(2)
C29 0.019(2) 0.020(2) 0.0161(18) -0.0014(16) 0.0015(15) 0.0015(17)
C30 0.026(2) 0.025(2) 0.019(2) 0.0019(18) 0.0031(17) -0.0044(19)
C31 0.023(2) 0.018(2) 0.0177(19) 0.0003(16) -0.0006(16) -0.0004(17)
C32 0.034(3) 0.027(3) 0.025(2) 0.006(2) 0.005(2) -0.001(2)

loop_
_atom_type_symbol
_atom_type_description
_atom_type_scat_dispersion_real
_atom_type_scat_dispersion_imag
_atom_type_scat_source
C C 0.0033 0.0016 'International Tables Vol C Tables 4.2.6.8 and 6.1.1.4'
H H 0.0000 0.0000 'International Tables Vol C Tables 4.2.6.8 and 6.1.1.4'
F F 0.0171 0.0103 'International Tables Vol C Tables 4.2.6.8 and 6.1.1.4'
N N 0.0061 0.0033 'International Tables Vol C Tables 4.2.6.8 and 6.1.1.4'
O O 0.0106 0.0060 'International Tables Vol C Tables 4.2.6.8 and 6.1.1.4'
Pd Pd -0.9988 1.0072 'International Tables Vol C Tables 4.2.6.8 and 6.1.1.4'

loop_
_geom_angle_atom_site_label_1
_geom_angle_atom_site_label_2
_geom_angle_atom_site_label_3
_geom_angle
O1 Pd1 O4 179.18(13)
O1 Pd1 C15 87.95(14)
O4 Pd1 C15 92.87(14)
C1 Pd1 O1 92.09(14)
C1 Pd1 O4 87.09(14)
C1 Pd1 C15 178.65(17)
C31 O1 Pd1 119.4(3)
C29 O4 Pd1 120.9(3)
C1 N1 C2 108.4(3)
C1 N1 C3 127.2(4)
C2 N1 C3 124.2(3)
C2 N2 N3 103.4(3)
N2 N3 C5 120.6(3)
C1 N3 N2 113.5(3)
C1 N3 C5 125.9(3)
C15 N4 C17 127.1(4)
C16 N4 C15 107.9(3)
C16 N4 C17 124.9(4)
C16 N5 N6 103.0(3)
N5 N6 C19 121.5(3)
C15 N6 N5 113.5(3)
C15 N6 C19 125.0(3)
N1 C1 Pd1 126.7(3)
N3 C1 Pd1 129.9(3)
N3 C1 N1 103.3(3)
N1 C2 H2 124.4
N2 C2 N1 111.3(4)
N2 C2 H2 124.4
N1 C3 H3A 109.2
N1 C3 H3B 109.2
N1 C3 C4 111.9(3)
H3A C3 H3B 107.9
C4 C3 H3A 109.2
C4 C3 H3B 109.2
C3 C4 H4A 109.5
C3 C4 H4B 109.5
C3 C4 H4C 109.5
H4A C4 H4B 109.5
H4A C4 H4C 109.5
H4B C4 H4C 109.5
N3 C5 H5 106.9
N3 C5 C6 110.1(3)
N3 C5 C11 114.2(3)
C6 C5 H5 106.9
C11 C5 H5 106.9
C11 C5 C6 111.5(4)
C5 C6 H6A 108.7
C5 C6 H6B 108.7
C5 C6 C7 114.1(4)
H6A C6 H6B 107.6
C7 C6 H6A 108.7
C7 C6 H6B 108.7
C6 C7 H7 108.1
C8 C7 C6 111.0(4)
C8 C7 H7 108.1
C9 C7 C6 110.6(4)
C9 C7 H7 108.1
C9 C7 C8 110.9(4)
C7 C8 H8A 109.5
C7 C8 H8B 109.5
C7 C8 H8C 109.5
H8A C8 H8B 109.5
H8A C8 H8C 109.5
H8B C8 H8C 109.5
C7 C9 H9A 109.0
C7 C9 H9B 109.0
H9A C9 H9B 107.8
C10 C9 C7 112.7(4)
C10 C9 H9A 109.0
C10 C9 H9B 109.0
C9 C10 H10A 109.5
C9 C10 H10B 109.5
C9 C10 C11 110.6(4)
H10A C10 H10B 108.1
C11 C10 H10A 109.5
C11 C10 H10B 109.5
C5 C11 C10 112.3(3)
C5 C11 H11 104.9
C5 C11 C12 113.5(3)
C10 C11 H11 104.9
C10 C11 C12 115.1(4)
C12 C11 H11 104.9
C11 C12 H12 107.3
C13 C12 C11 114.9(4)
C13 C12 H12 107.3
C13 C12 C14 109.3(4)
C14 C12 C11 110.5(4)
C14 C12 H12 107.3
C12 C13 H13A 109.5
C12 C13 H13B 109.5
C12 C13 H13C 109.5
H13A C13 H13B 109.5
H13A C13 H13C 109.5
H13B C13 H13C 109.5
C12 C14 H14A 109.5
C12 C14 H14B 109.5
C12 C14 H14C 109.5
H14A C14 H14B 109.5
H14A C14 H14C 109.5
H14B C14 H14C 109.5
N4 C15 Pd1 128.3(3)
N6 C15 Pd1 128.3(3)
N6 C15 N4 103.3(3)
N4 C16 H16 123.9
N5 C16 N4 112.3(4)
N5 C16 H16 123.9
N4 C17 H17A 109.1
N4 C17 H17B 109.1
N4 C17 C18 112.5(3)
H17A C17 H17B 107.8
C18 C17 H17A 109.1
C18 C17 H17B 109.1
C17 C18 H18A 109.5
C17 C18 H18B 109.5
C17 C18 H18C 109.5
H18A C18 H18B 109.5
H18A C18 H18C 109.5
H18B C18 H18C 109.5
N6 C19 H19 107.4
N6 C19 C20 109.6(3)
N6 C19 C25 114.1(3)
C20 C19 H19 107.4
C20 C19 C25 110.7(3)
C25 C19 H19 107.4
C19 C20 H20A 108.9
C19 C20 H20B 108.9
H20A C20 H20B 107.7
C21 C20 C19 113.2(4)
C21 C20 H20A 108.9
C21 C20 H20B 108.9
C20 C21 H21 108.4
C20 C21 C22 110.3(4)
C20 C21 C23 109.4(4)
C22 C21 H21 108.4
C22 C21 C23 111.8(4)
C23 C21 H21 108.4
C21 C22 H22A 109.5
C21 C22 H22B 109.5
C21 C22 H22C 109.5
H22A C22 H22B 109.5
H22A C22 H22C 109.5
H22B C22 H22C 109.5
C21 C23 H23A 109.2
C21 C23 H23B 109.2
C21 C23 C24 112.1(4)
H23A C23 H23B 107.9
C24 C23 H23A 109.2
C24 C23 H23B 109.2
C23 C24 H24A 109.1
C23 C24 H24B 109.1
C23 C24 C25 112.6(4)
H24A C24 H24B 107.8
C25 C24 H24A 109.1
C25 C24 H24B 109.1
C19 C25 H25 105.1
C24 C25 C19 111.2(4)
C24 C25 H25 105.1
C24 C25 C26 113.6(4)
C26 C25 C19 115.5(4)
C26 C25 H25 105.1
C25 C26 H26 108.5
C27 C26 C25 110.9(4)
C27 C26 H26 108.5
C28 C26 C25 111.9(4)
C28 C26 H26 108.5
C28 C26 C27 108.4(4)
C26 C27 H27A 109.5
C26 C27 H27B 109.5
C26 C27 H27C 109.5
H27A C27 H27B 109.5
H27A C27 H27C 109.5
H27B C27 H27C 109.5
C26 C28 H28A 109.5
C26 C28 H28B 109.5
C26 C28 H28C 109.5
H28A C28 H28B 109.5
H28A C28 H28C 109.5
H28B C28 H28C 109.5
O2 C29 O4 130.7(4)
O2 C29 C30 118.6(4)
O4 C29 C30 110.6(3)
F4 C30 C29 111.1(3)
F5 C30 F4 106.0(4)
F5 C30 C29 112.5(4)
F6 C30 F4 107.0(4)
F6 C30 F5 107.8(4)
F6 C30 C29 112.1(4)
O1 C31 C32 111.5(4)
O3 C31 O1 130.4(4)
O3 C31 C32 118.2(4)
F1 C32 F3 104.7(5)
F1 C32 C31 113.7(4)
F2 C32 F1 110.1(5)
F2 C32 F3 105.4(5)
F2 C32 C31 112.8(4)
F3 C32 C31 109.5(4)

loop_
_geom_bond_atom_site_label_1
_geom_bond_atom_site_label_2
_geom_bond_distance
Pd1 O1 2.028(3)
Pd1 O4 2.029(3)
Pd1 C1 2.025(4)
Pd1 C15 2.030(4)
F1 C32 1.293(6)
F2 C32 1.290(6)
F3 C32 1.326(6)
F4 C30 1.338(5)
F5 C30 1.326(5)
F6 C30 1.324(5)
O1 C31 1.267(5)
O2 C29 1.213(5)
O3 C31 1.211(5)
O4 C29 1.264(5)
N1 C1 1.362(5)
N1 C2 1.371(5)
N1 C3 1.471(5)
N2 N3 1.385(5)
N2 C2 1.291(5)
N3 C1 1.330(5)
N3 C5 1.476(5)
N4 C15 1.368(5)
N4 C16 1.357(5)
N4 C17 1.472(5)
N5 N6 1.376(5)
N5 C16 1.302(5)
N6 C15 1.342(5)
N6 C19 1.493(5)
C2 H2 0.9500
C3 H3A 0.9900
C3 H3B 0.9900
C3 C4 1.511(6)
C4 H4A 0.9800
C4 H4B 0.9800
C4 H4C 0.9800
C5 H5 1.0000
C5 C6 1.536(6)
C5 C11 1.533(6)
C6 H6A 0.9900
C6 H6B 0.9900
C6 C7 1.536(7)
C7 H7 1.0000
C7 C8 1.531(6)
C7 C9 1.526(7)
C8 H8A 0.9800
C8 H8B 0.9800
C8 H8C 0.9800
C9 H9A 0.9900
C9 H9B 0.9900
C9 C10 1.521(6)
C10 H10A 0.9900
C10 H10B 0.9900
C10 C11 1.534(6)
C11 H11 1.0000
C11 C12 1.542(6)
C12 H12 1.0000
C12 C13 1.525(6)
C12 C14 1.535(6)
C13 H13A 0.9800
C13 H13B 0.9800
C13 H13C 0.9800
C14 H14A 0.9800
C14 H14B 0.9800
C14 H14C 0.9800
C16 H16 0.9500
C17 H17A 0.9900
C17 H17B 0.9900
C17 C18 1.514(6)
C18 H18A 0.9800
C18 H18B 0.9800
C18 H18C 0.9800
C19 H19 1.0000
C19 C20 1.537(6)
C19 C25 1.542(6)
C20 H20A 0.9900
C20 H20B 0.9900
C20 C21 1.523(6)
C21 H21 1.0000
C21 C22 1.524(6)
C21 C23 1.534(6)
C22 H22A 0.9800
C22 H22B 0.9800
C22 H22C 0.9800
C23 H23A 0.9900
C23 H23B 0.9900
C23 C24 1.534(6)
C24 H24A 0.9900
C24 H24B 0.9900
C24 C25 1.538(6)
C25 H25 1.0000
C25 C26 1.540(6)
C26 H26 1.0000
C26 C27 1.532(7)
C26 C28 1.529(7)
C27 H27A 0.9800
C27 H27B 0.9800
C27 H27C 0.9800
C28 H28A 0.9800
C28 H28B 0.9800
C28 H28C 0.9800
C29 C30 1.551(6)
C31 C32 1.555(7)

loop_
_geom_torsion_atom_site_label_1
_geom_torsion_atom_site_label_2
_geom_torsion_atom_site_label_3
_geom_torsion_atom_site_label_4
_geom_torsion
Pd1 O1 C31 O3 4.0(7)
Pd1 O1 C31 C32 -175.9(3)
Pd1 O4 C29 O2 -12.6(7)
Pd1 O4 C29 C30 166.3(3)
O1 C31 C32 F1 -47.6(6)
O1 C31 C32 F2 -173.9(5)
O1 C31 C32 F3 69.1(6)
O2 C29 C30 F4 126.7(5)
O2 C29 C30 F5 8.0(6)
O2 C29 C30 F6 -113.6(5)
O3 C31 C32 F1 132.5(5)
O3 C31 C32 F2 6.1(7)
O3 C31 C32 F3 -110.8(6)
O4 C29 C30 F4 -52.4(5)
O4 C29 C30 F5 -171.0(4)
O4 C29 C30 F6 67.3(5)
N2 N3 C1 Pd1 -177.6(3)
N2 N3 C1 N1 0.1(4)
N2 N3 C5 C6 -60.3(5)
N2 N3 C5 C11 66.0(5)
N3 N2 C2 N1 0.5(4)
N3 C5 C6 C7 77.8(5)
N3 C5 C11 C10 -73.9(4)
N3 C5 C11 C12 58.9(5)
N5 N6 C15 Pd1 176.5(3)
N5 N6 C15 N4 0.4(4)
N5 N6 C19 C20 -114.5(4)
N5 N6 C19 C25 10.3(5)
N6 N5 C16 N4 -0.3(5)
N6 C19 C20 C21 70.6(5)
N6 C19 C25 C24 -71.8(5)
N6 C19 C25 C26 59.5(5)
C1 N1 C2 N2 -0.4(5)
C1 N1 C3 C4 -90.6(5)
C1 N3 C5 C6 119.0(4)
C1 N3 C5 C11 -114.7(4)
C2 N1 C1 Pd1 178.0(3)
C2 N1 C1 N3 0.2(4)
C2 N1 C3 C4 83.4(5)
C2 N2 N3 C1 -0.3(4)
C2 N2 N3 C5 179.0(3)
C3 N1 C1 Pd1 -7.2(6)
C3 N1 C1 N3 175.0(4)
C3 N1 C2 N2 -175.4(4)
C5 N3 C1 Pd1 3.0(6)
C5 N3 C1 N1 -179.3(3)
C5 C6 C7 C8 174.3(4)
C5 C6 C7 C9 50.8(5)
C5 C11 C12 C13 -85.5(5)
C5 C11 C12 C14 150.3(4)
C6 C5 C11 C10 51.8(5)
C6 C5 C11 C12 -175.5(3)
C6 C7 C9 C10 -54.2(5)
C7 C9 C10 C11 56.9(5)
C8 C7 C9 C10 -177.8(4)
C9 C10 C11 C5 -55.3(5)
C9 C10 C11 C12 172.8(4)
C10 C11 C12 C13 45.8(5)
C10 C11 C12 C14 -78.4(5)
C11 C5 C6 C7 -50.0(5)
C15 N4 C16 N5 0.6(5)
C15 N4 C17 C18 67.2(5)
C15 N6 C19 C20 62.7(5)
C15 N6 C19 C25 -172.6(4)
C16 N4 C15 Pd1 -176.7(3)
C16 N4 C15 N6 -0.6(4)
C16 N4 C17 C18 -115.4(5)
C16 N5 N6 C15 0.0(5)
C16 N5 N6 C19 177.4(4)
C17 N4 C15 Pd1 1.0(6)
C17 N4 C15 N6 177.2(4)
C17 N4 C16 N5 -177.2(4)
C19 N6 C15 Pd1 -0.8(6)
C19 N6 C15 N4 -176.9(3)
C19 C20 C21 C22 -179.8(4)
C19 C20 C21 C23 56.8(5)
C19 C25 C26 C27 169.4(4)
C19 C25 C26 C28 48.2(6)
C20 C19 C25 C24 52.4(5)
C20 C19 C25 C26 -176.3(4)
C20 C21 C23 C24 -55.1(5)
C21 C23 C24 C25 54.4(5)
C22 C21 C23 C24 -177.6(4)
C23 C24 C25 C19 -52.5(5)
C23 C24 C25 C26 175.2(4)
C24 C25 C26 C27 -60.4(5)
C24 C25 C26 C28 178.4(4)
C25 C19 C20 C21 -56.1(5)
